data_1526796
loop_
_publ_author_name
'Teresiak, A.'
'Kubis, M.'
'Mattern, N.'
'Mueller, K.H.'
'Wolf, B.'

_publ_section_title
;
 Crystal structure of Sm2 Fe17-y My compounds with M = Al, Si, Ga
;
_journal_name_full 'Journal of Alloys Compd.'
_journal_page_first 168
_journal_page_last 173
_journal_volume 319
_journal_year 2001
_chemical_formula_sum 'Fe15.02 Si1.98 Sm2'
_chemical_name_systematic 'Sm2 Fe5 (Fe10.02 Si1.98)'
_space_group_IT_number 166
_symmetry_space_group_name_Hall '-R 3 2"'
_symmetry_space_group_name_H-M 'R -3 m :H'
_cell_angle_alpha 90
_cell_angle_beta 90
_cell_angle_gamma 120
_cell_formula_units_Z 3
_cell_length_a 8.518
_cell_length_b 8.518
_cell_length_c 12.443
_cell_volume 781.864
_citation_journal_id_ASTM JALCEU
_cod_data_source_file Teresiak_JALCEU_2001_1240.cif
_cod_data_source_block Fe15.02Si1.98Sm2
_cod_original_cell_volume 781.8635
_cod_database_code 1526796

loop_
_symmetry_equiv_pos_as_xyz
x,y,z
-y,x-y,z
-x+y,-x,z
y,x,-z
-x,-x+y,-z
x-y,-y,-z
-x,-y,-z
y,-x+y,-z
x-y,x,-z
-y,-x,z
x,x-y,z
-x+y,y,z
x+2/3,y+1/3,z+1/3
-y+2/3,x-y+1/3,z+1/3
-x+y+2/3,-x+1/3,z+1/3
y+2/3,x+1/3,-z+1/3
-x+2/3,-x+y+1/3,-z+1/3
x-y+2/3,-y+1/3,-z+1/3
-x+2/3,-y+1/3,-z+1/3
y+2/3,-x+y+1/3,-z+1/3
x-y+2/3,x+1/3,-z+1/3
-y+2/3,-x+1/3,z+1/3
x+2/3,x-y+1/3,z+1/3
-x+y+2/3,y+1/3,z+1/3
x+1/3,y+2/3,z+2/3
-y+1/3,x-y+2/3,z+2/3
-x+y+1/3,-x+2/3,z+2/3
y+1/3,x+2/3,-z+2/3
-x+1/3,-x+y+2/3,-z+2/3
x-y+1/3,-y+2/3,-z+2/3
-x+1/3,-y+2/3,-z+2/3
y+1/3,-x+y+2/3,-z+2/3
x-y+1/3,x+2/3,-z+2/3
-y+1/3,-x+2/3,z+2/3
x+1/3,x-y+2/3,z+2/3
-x+y+1/3,y+2/3,z+2/3

loop_
_atom_site_label
_atom_site_type_symbol
_atom_site_fract_x
_atom_site_fract_y
_atom_site_fract_z
_atom_site_occupancy
_atom_site_U_iso_or_equiv
Si1 Si 0.292 0 0 0.08 0.0
Sm1 Sm 0 0 0.342 1 0.0
Fe1 Fe 0 0 0.095 1 0.0
Fe3 Fe 0.292 0 0 0.92 0.0
Si2 Si 0.502 0.498 0.158 0.25 0.0
Fe2 Fe 0.5 0 0.5 1 0.0
Fe4 Fe 0.502 0.498 0.158 0.75 0.0
